data_7122515
loop_
_publ_author_name
'Takahashi, Toshifumi'
'Kuroda, Daiki'
'Kuwano, Toru'
'Yoshida, Yuji'
'Kurahashi, Takuya'
'Matsubara, Seijiro'

_publ_section_title
;
 Nickel-catalyzed intermolecular carboiodination of alkynes with aryl
 iodides.
;
_journal_issue 90
_journal_name_full 'Chemical communications (Cambridge, England)'
_journal_page_first 12750
_journal_page_last 12753
_journal_paper_doi 10.1039/c8cc07560c
_journal_volume 54
_journal_year 2018
_chemical_formula_moiety 'C20 H24'
_chemical_formula_sum 'C20 H24'
_chemical_formula_weight 264.41
_space_group_IT_number 14
_space_group_name_Hall '-P 2yn'
_space_group_name_H-M_alt 'P 1 21/n 1'
_symmetry_cell_setting monoclinic
_symmetry_Int_Tables_number 14
_symmetry_space_group_name_Hall '-P 2yn'
_symmetry_space_group_name_H-M 'P 1 21/n 1'
_atom_sites_solution_hydrogens geom
_atom_sites_solution_primary direct
_atom_sites_solution_secondary difmap
_audit_update_record
;
2018-06-05 deposited with the CCDC.
2018-10-16 downloaded from the CCDC.
;
_cell_angle_alpha 90.0000
_cell_angle_beta 94.7502(10)
_cell_angle_gamma 90.0000
_cell_formula_units_Z 2
_cell_length_a 11.5971(10)
_cell_length_b 5.737(5)
_cell_length_c 12.137(10)
_cell_measurement_reflns_used 2781
_cell_measurement_temperature 293
_cell_measurement_theta_max 27.50
_cell_measurement_theta_min 3.40
_cell_volume 804.7(10)
_computing_cell_refinement 'CrystalClear-SM Auto 2.0 r15'
_computing_data_collection 'CrystalClear-SM Auto 2.0 r15 (Rigaku, 2011)'
_computing_data_reduction 'CrystalClear-SM Auto 2.0 r15'
_computing_molecular_graphics 'CrystalStructure 4.0'
_computing_publication_material 'CrystalStructure 4.0 (Rigaku, 2010)'
_computing_structure_refinement 'SHELXL97 (Sheldrick, 2008)'
_computing_structure_solution 'SHELXS97 (Sheldrick, 2008)'
_diffrn_ambient_temperature 293
_diffrn_detector_area_resol_mean 6.827
_diffrn_measured_fraction_theta_full 0.990
_diffrn_measured_fraction_theta_max 0.990
_diffrn_measurement_device_type 'Rigaku XtaLAB mini'
_diffrn_measurement_method \w
_diffrn_radiation_type 'Mo K\a'
_diffrn_radiation_wavelength 0.71075
_diffrn_reflns_av_R_equivalents 0.0198
_diffrn_reflns_limit_h_max 14
_diffrn_reflns_limit_h_min -15
_diffrn_reflns_limit_k_max 7
_diffrn_reflns_limit_k_min -7
_diffrn_reflns_limit_l_max 15
_diffrn_reflns_limit_l_min -15
_diffrn_reflns_number 7568
_diffrn_reflns_theta_full 27.48
_diffrn_reflns_theta_max 27.48
_diffrn_standards_number 0
_exptl_absorpt_coefficient_mu 0.061
_exptl_absorpt_correction_T_max 0.983
_exptl_absorpt_correction_T_min 0.661
_exptl_absorpt_correction_type multi-scan
_exptl_absorpt_process_details 'REQAB (Rigaku, 1998)'
_exptl_crystal_colour colorless
_exptl_crystal_density_diffrn 1.091
_exptl_crystal_density_method 'not measured'
_exptl_crystal_description prism
_exptl_crystal_F_000 288.00
_exptl_crystal_size_max 0.540
_exptl_crystal_size_mid 0.370
_exptl_crystal_size_min 0.280
_refine_diff_density_max 0.290
_refine_diff_density_min -0.160
_refine_ls_extinction_method none
_refine_ls_goodness_of_fit_ref 1.670
_refine_ls_hydrogen_treatment constr
_refine_ls_number_parameters 91
_refine_ls_number_reflns 1834
_refine_ls_number_restraints 0
_refine_ls_R_factor_gt 0.0460
_refine_ls_shift/su_max 0.007
_refine_ls_structure_factor_coef Fsqd
_refine_ls_weighting_details 'w = 1/[\s^2^(Fo^2^)+(0.1000P)^2^+0.0000P] where P=(Fo^2^+2Fc^2^)/3'
_refine_ls_weighting_scheme calc
_refine_ls_wR_factor_ref 0.1942
_reflns_number_gt 1663
_reflns_number_total 1834
_reflns_threshold_expression F^2^>2.0\s(F^2^)
_cod_data_source_file c8cc07560c2.cif
_cod_data_source_block 2013_09_03_1
_cod_depositor_comments 'Adding full bibliography for 7122515--7122516.cif.'
_cod_database_code 7122515

loop_
_symmetry_equiv_pos_site_id
_symmetry_equiv_pos_as_xyz
1 +X,+Y,+Z
2 1/2-X,1/2+Y,1/2-Z
3 -X,-Y,-Z
4 1/2+X,1/2-Y,1/2+Z

loop_
_atom_site_label
_atom_site_type_symbol
_atom_site_fract_x
_atom_site_fract_y
_atom_site_fract_z
_atom_site_U_iso_or_equiv
_atom_site_adp_type
_atom_site_occupancy
_atom_site_symmetry_multiplicity
_atom_site_calc_flag
_atom_site_refinement_flags
C1 C 0.52140(8) 0.06399(16) 0.04352(7) 0.0311(4) Uani 1.0 4 d .
C2 C 0.47178(8) 0.05312(16) 0.15435(7) 0.0316(4) Uani 1.0 4 d .
C3 C 0.49663(9) -0.13277(19) 0.22767(8) 0.0397(4) Uani 1.0 4 d .
C4 C 0.62386(9) 0.22958(18) 0.04041(8) 0.0387(4) Uani 1.0 4 d .
C5 C 0.45484(11) -0.1336(3) 0.33184(9) 0.0468(4) Uani 1.0 4 d .
C6 C 0.38678(10) 0.0484(3) 0.36457(9) 0.0486(4) Uani 1.0 4 d .
C7 C 0.40296(11) 0.23451(18) 0.18866(9) 0.0431(4) Uani 1.0 4 d .
C8 C 0.72965(10) 0.1562(3) 0.11687(9) 0.0498(4) Uani 1.0 4 d .
C9 C 0.36022(12) 0.2322(3) 0.29242(10) 0.0507(4) Uani 1.0 4 d .
C10 C 0.78541(12) -0.0676(3) 0.08131(13) 0.0655(5) Uani 1.0 4 d .
H3 H 0.5415 -0.2567 0.2064 0.0476 Uiso 1.0 4 calc R
H4A H 0.5999 0.3842 0.0615 0.0464 Uiso 1.0 4 calc R
H4B H 0.6460 0.2384 -0.0348 0.0464 Uiso 1.0 4 calc R
H5 H 0.4727 -0.2571 0.3799 0.0562 Uiso 1.0 4 calc R
H6 H 0.3591 0.0474 0.4343 0.0583 Uiso 1.0 4 calc R
H7 H 0.3854 0.3592 0.1413 0.0517 Uiso 1.0 4 calc R
H8A H 0.7866 0.2803 0.1190 0.0598 Uiso 1.0 4 calc R
H8B H 0.7063 0.1363 0.1912 0.0598 Uiso 1.0 4 calc R
H9 H 0.3138 0.3538 0.3135 0.0609 Uiso 1.0 4 calc R
H10A H 0.8506 -0.1042 0.1323 0.0786 Uiso 1.0 4 calc R
H10B H 0.8108 -0.0481 0.0086 0.0786 Uiso 1.0 4 calc R
H10C H 0.7301 -0.1922 0.0805 0.0786 Uiso 1.0 4 calc R

loop_
_atom_site_aniso_label
_atom_site_aniso_U_11
_atom_site_aniso_U_22
_atom_site_aniso_U_33
_atom_site_aniso_U_12
_atom_site_aniso_U_13
_atom_site_aniso_U_23
C1 0.0313(6) 0.0347(6) 0.0277(6) -0.0011(4) 0.0050(4) 0.0021(4)
C2 0.0310(6) 0.0380(6) 0.0258(6) -0.0033(4) 0.0030(4) -0.0015(4)
C3 0.0401(6) 0.0449(7) 0.0349(6) 0.0066(5) 0.0075(5) 0.0043(4)
C4 0.0405(7) 0.0412(6) 0.0348(6) -0.0102(4) 0.0065(5) -0.0024(4)
C5 0.0471(7) 0.0599(8) 0.0338(7) 0.0009(6) 0.0056(5) 0.0114(5)
C6 0.0469(7) 0.0701(9) 0.0304(6) -0.0036(6) 0.0128(5) -0.0045(5)
C7 0.0508(7) 0.0414(7) 0.0380(7) 0.0059(5) 0.0098(5) 0.0014(4)
C8 0.0395(7) 0.0732(9) 0.0366(7) -0.0190(6) 0.0020(5) -0.0032(5)
C9 0.0551(8) 0.0545(8) 0.0446(8) 0.0082(6) 0.0163(6) -0.0096(5)
C10 0.0457(8) 0.0877(11) 0.0633(9) 0.0066(7) 0.0050(7) 0.0146(7)

loop_
_atom_type_symbol
_atom_type_description
_atom_type_scat_dispersion_real
_atom_type_scat_dispersion_imag
_atom_type_scat_source
C C 0.0033 0.0016
;
International Tables for Crystallography
(1992, Vol. C, Tables 4.2.6.8 and 6.1.1.4)
;
H H 0.0000 0.0000
;
International Tables for Crystallography
(1992, Vol. C, Table 6.1.1.4)
;

loop_
_geom_angle_atom_site_label_1
_geom_angle_atom_site_label_2
_geom_angle_atom_site_label_3
_geom_angle
_geom_angle_publ_flag
_geom_angle_site_symmetry_1
C1 C1 C2 122.28(10) yes 3_655
C1 C1 C4 123.89(9) yes 3_655
C2 C1 C4 113.82(8) yes .
C1 C2 C3 121.58(9) yes .
C1 C2 C7 120.35(9) yes .
C3 C2 C7 118.02(10) yes .
C2 C3 C5 120.68(11) yes .
C1 C4 C8 113.58(9) yes .
C3 C5 C6 120.48(11) yes .
C5 C6 C9 119.52(12) yes .
C2 C7 C9 121.21(10) yes .
C4 C8 C10 113.48(11) yes .
C6 C9 C7 120.08(12) yes .
C2 C3 H3 119.657 no .
C5 C3 H3 119.668 no .
C1 C4 H4A 108.846 no .
C1 C4 H4B 108.854 no .
C8 C4 H4A 108.849 no .
C8 C4 H4B 108.851 no .
H4A C4 H4B 107.703 no .
C3 C5 H5 119.765 no .
C6 C5 H5 119.755 no .
C5 C6 H6 120.241 no .
C9 C6 H6 120.237 no .
C2 C7 H7 119.388 no .
C9 C7 H7 119.397 no .
C4 C8 H8A 108.870 no .
C4 C8 H8B 108.873 no .
C10 C8 H8A 108.874 no .
C10 C8 H8B 108.872 no .
H8A C8 H8B 107.714 no .
C6 C9 H9 119.953 no .
C7 C9 H9 119.968 no .
C8 C10 H10A 109.470 no .
C8 C10 H10B 109.475 no .
C8 C10 H10C 109.478 no .
H10A C10 H10B 109.467 no .
H10A C10 H10C 109.469 no .
H10B C10 H10C 109.469 no .

loop_
_geom_bond_atom_site_label_1
_geom_bond_atom_site_label_2
_geom_bond_distance
_geom_bond_publ_flag
_geom_bond_site_symmetry_2
C1 C1 1.3471(15) yes 3_655
C1 C2 1.5075(17) yes .
C1 C4 1.5242(15) yes .
C2 C3 1.4035(16) yes .
C2 C7 1.3958(17) yes .
C3 C5 1.3910(19) yes .
C4 C8 1.5345(16) yes .
C5 C6 1.387(2) yes .
C6 C9 1.3886(19) yes .
C7 C9 1.391(2) yes .
C8 C10 1.516(3) yes .
C3 H3 0.930 no .
C4 H4A 0.970 no .
C4 H4B 0.970 no .
C5 H5 0.930 no .
C6 H6 0.930 no .
C7 H7 0.930 no .
C8 H8A 0.970 no .
C8 H8B 0.970 no .
C9 H9 0.930 no .
C10 H10A 0.960 no .
C10 H10B 0.960 no .
C10 H10C 0.960 no .

loop_
_geom_contact_atom_site_label_1
_geom_contact_atom_site_label_2
_geom_contact_distance
_geom_contact_publ_flag
_geom_contact_site_symmetry_2
C1 C3 3.304(3) no 3_655
C1 C7 3.472(3) no 3_655
C1 C8 3.5949(17) no 3_655
C1 C10 3.1499(17) no .
C2 C4 3.002(2) no 3_655
C2 C6 2.810(3) no .
C2 C8 3.1186(16) no .
C3 C4 3.496(3) no .
C3 C4 3.478(3) no 3_655
C3 C8 3.5302(19) no .
C3 C9 2.777(3) no .
C4 C7 3.2503(19) no .
C5 C7 2.769(3) no .
C1 H3 2.6962 no .
C1 H3 3.2537 no 3_655
C1 H4A 3.1494 no 3_655
C1 H4B 2.5988 no 3_655
C1 H7 2.6600 no .
C1 H7 3.5350 no 3_655
C1 H8A 3.3723 no .
C1 H8B 2.7099 no .
C1 H10B 3.4777 no .
C1 H10C 2.8358 no .
C1 H10C 3.2540 no 3_655
C2 H4A 2.7140 no .
C2 H4B 3.3541 no .
C2 H4B 2.5373 no 3_655
C2 H5 3.2643 no .
C2 H8B 2.7605 no .
C2 H9 3.2633 no .
C2 H10C 3.4936 no .
C3 H4B 2.8177 no 3_655
C3 H6 3.2505 no .
C3 H7 3.2416 no .
C3 H8B 2.9439 no .
C3 H10C 3.3823 no .
C4 H3 3.4237 no 3_655
C4 H7 3.2036 no .
C4 H10A 3.3676 no .
C4 H10B 2.7434 no .
C4 H10C 2.7409 no .
C5 H9 3.2377 no .
C6 H3 3.2464 no .
C6 H7 3.2430 no .
C7 H3 3.2420 no .
C7 H4A 2.9873 no .
C7 H4B 3.3156 no 3_655
C7 H6 3.2484 no .
C7 H8B 3.5598 no .
C7 H10B 3.4697 no 3_655
C7 H10C 3.5041 no 3_655
C8 H3 3.4563 no .
C9 H5 3.2368 no .
C10 H3 3.4920 no .
C10 H4A 3.3640 no .
C10 H4B 2.7029 no .
H3 H4A 3.5932 no 3_655
H3 H4B 2.8850 no 3_655
H3 H5 2.3130 no .
H3 H8B 2.9708 no .
H3 H10C 2.7945 no .
H4A H7 2.7480 no .
H4A H8A 2.2975 no .
H4A H8B 2.3875 no .
H4A H10B 3.5781 no .
H4B H8A 2.3872 no .
H4B H8B 2.8352 no .
H4B H10A 3.5796 no .
H4B H10B 2.5428 no .
H4B H10C 2.9646 no .
H5 H6 2.3167 no .
H6 H9 2.3213 no .
H7 H9 2.3122 no .
H7 H10B 3.3143 no 3_655
H7 H10C 3.0593 no 3_655
H8A H10A 2.3289 no .
H8A H10B 2.3422 no .
H8A H10C 2.8190 no .
H8B H10A 2.3270 no .
H8B H10B 2.8190 no .
H8B H10C 2.3442 no .
C2 H9 3.5557 no 2_545
C3 H7 3.3219 no 1_545
C3 H8A 3.0425 no 2_645
C3 H9 3.5942 no 2_545
C3 H10A 3.5836 no 2_645
C4 H4A 3.5558 no 3_665
C4 H6 3.3645 no 4_554
C4 H7 3.2249 no 3_665
C4 H10C 3.5579 no 1_565
C5 H6 3.4553 no 3_656
C5 H8A 3.0487 no 2_645
C5 H9 3.3636 no 1_545
C5 H9 3.4515 no 2_545
C5 H10A 3.5223 no 2_645
C5 H10B 3.3645 no 4_445
C6 H4B 3.3691 no 4_455
C6 H5 3.5877 no 3_656
C6 H7 3.3326 no 2_545
C6 H8A 3.5276 no 4_455
C6 H9 3.2398 no 2_545
C6 H10B 3.5109 no 4_445
C6 H10B 3.5075 no 4_455
C7 H3 3.3303 no 1_565
C7 H4B 3.5746 no 3_665
C7 H9 3.3286 no 2_545
C7 H10A 3.5659 no 2_655
C8 H3 3.3095 no 2_655
C8 H5 3.4848 no 2_655
C8 H6 3.2564 no 4_554
C8 H10A 3.5341 no 2_655
C9 H4B 3.3855 no 4_455
C9 H5 3.3443 no 1_565
C9 H9 3.1635 no 2_545
C9 H10A 3.5291 no 2_655
C9 H10B 3.2779 no 4_455
C10 H5 3.3238 no 2_655
C10 H5 3.5473 no 4_544
C10 H6 3.4269 no 4_544
C10 H8B 3.2365 no 2_645
C10 H9 3.5150 no 4_554
H3 C7 3.3303 no 1_545
H3 C8 3.3095 no 2_645
H3 H4A 2.8276 no 1_545
H3 H7 2.9193 no 1_545
H3 H8A 2.7949 no 2_645
H3 H8B 3.1430 no 2_645
H3 H10A 2.9946 no 2_645
H4A C4 3.5558 no 3_665
H4A H3 2.8276 no 1_565
H4A H4A 2.9653 no 3_665
H4A H4B 3.5740 no 3_665
H4A H6 3.5124 no 4_554
H4A H7 2.8844 no 3_665
H4A H10C 2.8599 no 1_565
H4B C6 3.3691 no 4_554
H4B C7 3.5746 no 3_665
H4B C9 3.3855 no 4_554
H4B H4A 3.5740 no 3_665
H4B H6 2.8132 no 4_554
H4B H7 2.6557 no 3_665
H4B H9 2.8373 no 4_554
H5 C6 3.5877 no 3_656
H5 C8 3.4848 no 2_645
H5 C9 3.3443 no 1_545
H5 C10 3.3238 no 2_645
H5 C10 3.5473 no 4_445
H5 H6 3.0997 no 3_656
H5 H8A 2.7988 no 2_645
H5 H9 2.9634 no 1_545
H5 H10A 2.8702 no 2_645
H5 H10A 3.5697 no 4_445
H5 H10B 3.2188 no 2_645
H5 H10B 2.7745 no 4_445
H6 C4 3.3645 no 4_455
H6 C5 3.4553 no 3_656
H6 C8 3.2564 no 4_455
H6 C10 3.4269 no 4_445
H6 H4A 3.5124 no 4_455
H6 H4B 2.8132 no 4_455
H6 H5 3.0997 no 3_656
H6 H6 3.5569 no 3_656
H6 H7 3.1008 no 2_545
H6 H8A 2.6493 no 4_455
H6 H10A 3.5057 no 4_445
H6 H10B 3.0687 no 4_445
H6 H10B 3.0755 no 4_455
H6 H10C 3.1588 no 4_445
H7 C3 3.3219 no 1_565
H7 C4 3.2249 no 3_665
H7 C6 3.3326 no 2_555
H7 H3 2.9193 no 1_565
H7 H4A 2.8844 no 3_665
H7 H4B 2.6557 no 3_665
H7 H6 3.1008 no 2_555
H8A C3 3.0425 no 2_655
H8A C5 3.0487 no 2_655
H8A C6 3.5276 no 4_554
H8A H3 2.7949 no 2_655
H8A H5 2.7988 no 2_655
H8A H6 2.6493 no 4_554
H8A H8B 3.0747 no 2_655
H8A H10A 3.5884 no 2_655
H8A H10C 3.1230 no 1_565
H8B C10 3.2365 no 2_655
H8B H3 3.1430 no 2_655
H8B H8A 3.0747 no 2_645
H8B H8B 3.3251 no 2_645
H8B H8B 3.3251 no 2_655
H8B H10A 2.7337 no 2_655
H8B H10C 2.9751 no 2_655
H9 C2 3.5557 no 2_555
H9 C3 3.5942 no 2_555
H9 C5 3.3636 no 1_565
H9 C5 3.4515 no 2_555
H9 C6 3.2398 no 2_555
H9 C7 3.3286 no 2_555
H9 C9 3.1635 no 2_555
H9 C10 3.5150 no 4_455
H9 H4B 2.8373 no 4_455
H9 H5 2.9634 no 1_565
H9 H9 3.5237 no 2_545
H9 H9 3.5237 no 2_555
H9 H10B 2.6197 no 4_455
H10A C3 3.5836 no 2_655
H10A C5 3.5223 no 2_655
H10A C7 3.5659 no 2_645
H10A C8 3.5341 no 2_645
H10A C9 3.5291 no 2_645
H10A H3 2.9946 no 2_655
H10A H5 2.8702 no 2_655
H10A H5 3.5697 no 4_544
H10A H6 3.5057 no 4_544
H10A H8A 3.5884 no 2_645
H10A H8B 2.7337 no 2_645
H10B C5 3.3645 no 4_544
H10B C6 3.5109 no 4_544
H10B C6 3.5075 no 4_554
H10B C9 3.2779 no 4_554
H10B H5 3.2188 no 2_655
H10B H5 2.7745 no 4_544
H10B H6 3.0687 no 4_544
H10B H6 3.0755 no 4_554
H10B H9 2.6197 no 4_554
H10C C4 3.5579 no 1_545
H10C H4A 2.8599 no 1_545
H10C H6 3.1588 no 4_544
H10C H8A 3.1230 no 1_545
H10C H8B 2.9751 no 2_645

loop_
_geom_torsion_atom_site_label_1
_geom_torsion_atom_site_label_2
_geom_torsion_atom_site_label_3
_geom_torsion_atom_site_label_4
_geom_torsion
_geom_torsion_publ_flag
_geom_torsion_site_symmetry_1
_geom_torsion_site_symmetry_3
_geom_torsion_site_symmetry_4
C1 C1 C2 C3 77.68(13) no 3_655 . .
C1 C1 C2 C7 -104.91(11) no 3_655 . .
C2 C1 C1 C2 180(79037) no . 3_655 3_655
C2 C1 C1 C4 0.66(14) no . 3_655 3_655
C1 C1 C4 C8 -115.37(11) no 3_655 . .
C4 C1 C1 C2 -0.66(14) no . 3_655 3_655
C4 C1 C1 C4 180(94770) no . 3_655 3_655
C2 C1 C4 C8 64.02(11) no . . .
C4 C1 C2 C3 -101.72(11) no . . .
C4 C1 C2 C7 75.69(11) no . . .
C1 C2 C3 C5 176.66(8) no . . .
C1 C2 C7 C9 -177.39(8) no . . .
C3 C2 C7 C9 0.11(15) no . . .
C7 C2 C3 C5 -0.80(14) no . . .
C2 C3 C5 C6 0.69(16) no . . .
C1 C4 C8 C10 67.00(12) no . . .
C3 C5 C6 C9 0.13(17) no . . .
C5 C6 C9 C7 -0.82(18) no . . .
C2 C7 C9 C6 0.70(18) no . . .
